data_1536844
loop_
_publ_author_name
'Rastsvetaeva, R.K.'
'Sokolova, M.N.'
'Borutskii, B.E.'

_publ_section_title
;
 Crystal structure of potassium-oxonic eudialyte
;
_journal_name_full Kristallografiya
_journal_page_first 1381
_journal_page_last 1387
_journal_volume 35
_journal_year 1990
_chemical_formula_sum 'Al0.14 Ca6 Cl1.5 Fe1.2 H27 K2.2 Na3.8 Nb0.05 O85 Si25 Ti0.25 Zr3.39'
_chemical_name_systematic
;
Ca6 Zr3 (Si Na Fe1.2 (Zr0.39 Ti0.25 Al0.14 Nb0.05) ((H3 O)7 Na2.8 K2.2) (Si3 
O9)2 (Si9 O27)2 (Cl1.5 (O H)6 ))
;
_space_group_IT_number 160
_symmetry_space_group_name_Hall 'R 3 -2"'
_symmetry_space_group_name_H-M 'R 3 m :H'
_cell_angle_alpha 90
_cell_angle_beta 90
_cell_angle_gamma 120
_cell_formula_units_Z 3
_cell_length_a 14.245
_cell_length_b 14.245
_cell_length_c 30.12
_cell_volume 5293.105
_citation_journal_id_ASTM KRISAJ
_cod_data_source_file Rastsvetaeva_KRISAJ_1990_1060.cif
_cod_data_source_block H27Al0.14Ca6Cl1.5Fe1.2K2.2Na3.8Nb0.05O85Si25Ti0.25Zr3.39
_cod_original_formula_sum
;
H27 Al0.14 Ca6 Cl1.5 Fe1.2 K2.2 Na3.8 Nb0.05 O85 Si25 Ti0.25 Zr3.39
;
_cod_database_code 1536844

loop_
_symmetry_equiv_pos_as_xyz
x,y,z
-y,x-y,z
-x+y,-x,z
-y,-x,z
x,x-y,z
-x+y,y,z
x+2/3,y+1/3,z+1/3
-y+2/3,x-y+1/3,z+1/3
-x+y+2/3,-x+1/3,z+1/3
-y+2/3,-x+1/3,z+1/3
x+2/3,x-y+1/3,z+1/3
-x+y+2/3,y+1/3,z+1/3
x+1/3,y+2/3,z+2/3
-y+1/3,x-y+2/3,z+2/3
-x+y+1/3,-x+2/3,z+2/3
-y+1/3,-x+2/3,z+2/3
x+1/3,x-y+2/3,z+2/3
-x+y+1/3,y+2/3,z+2/3

loop_
_atom_site_label
_atom_site_type_symbol
_atom_site_fract_x
_atom_site_fract_y
_atom_site_fract_z
_atom_site_occupancy
_atom_site_U_iso_or_equiv
O5 O-2 0.615 0.027 0.044 1 0.0
Si2 Si+4 0.1362 0.0681 0.0814 1 0.0
Si3 Si+4 0.27 0.3258 0.2341 1 0.0
O7 O-2 0.098 0.383 0.105 1 0.0
O26 O-2 0.198 0.099 0.282 0.33 0.0
Cl2 Cl-1 0 0 0.234 0.8 0.0
O21 O-2 0.3333 0.6667 0.182 0.67 0.0
Na5 Na+1 0.3333 0.6667 0.115 0.33 0.0
O9 O-2 0.257 0.228 0.206 1 0.0
O22 O-2 0.3333 0.6667 0.329 0.33 0.0
O11 O-2 0.185 0.37 0.219 1 0.0
Na2 Na+1 0.55 0.1 0.176 0.67 0.0
Na3 Na+1 0.3333 0.6667 0.038 0.67 0.0
Zr1 Zr+4 0.3318 0.1659 0.1667 1 0.0
Fe1 Fe+3 0.016 0.508 -0.001 0.41 0.0
O24 O-2 0.085 0.17 0.347 0.67 0.0
Al1 Al+3 0.1873 0.3746 0.3298 0.048 0.0
O1 O-2 0.103 0.206 0.158 1 0.0
Ti1 Ti+4 0.1873 0.3746 0.3298 0.085 0.0
Si8 Si+4 0.3333 0.6667 0.279 0.33 0.0
O13 O-2 0.182 0.364 0.023 1 0.0
O18 O-2 0.065 0.13 0.076 1 0.0
O4 O-2 0.403 0.305 0.128 1 0.0
Si6 Si+4 0.4618 0.5382 0.2539 1 0.0
O8 O-2 0.567 0.694 0.224 1 0.0
O20 O-2 0.474 0.237 0.205 1 0.0
O12 O-2 0.196 0.098 0.129 1 0.0
Na1 Na+1 0.198 0.099 0.282 0.11 0.0
O15 O-2 0.23 0.115 0.041 1 0.0
Na4 Na+1 0.18 0.09 0.298 0.16 0.0
O19 O-2 0.273 0.546 0.076 1 0.0
O2 O-2 0.498 0.249 0.052 0.59 0.0
O17 O-2 0.016 0.508 0.115 1 0.0
O10 O-2 0.454 0.227 0.291 1 0.0
O6 O-2 0.034 0.294 0.286 1 0.0
Si1 Si+4 0.6088 0.6037 0.0962 1 0.0
Si5 Si+4 0.521 0.2605 0.2524 1 0.0
Cl1 Cl-1 0.6667 0.3333 0.129 0.67 0.0
O25 O-2 0.216 0.608 0.162 0.33 0.0
Si4 Si+4 0.209 0.418 0.0759 1 0.0
O14 O-2 0.607 0.393 0.252 1 0.0
Si7 Si+4 0.3333 0.6667 0.234 0.67 0.0
Nb1 Nb+5 0.1873 0.3746 0.3298 0.017 0.0
O23 O-2 0.253 0.506 0.332 0.67 0.0
O3 O-2 0.21 0.605 0.253 1 0.0
Zr2 Zr+4 0.1873 0.3746 0.3298 0.13 0.0
O27 O-2 0.18 0.09 0.298 0.4 0.0
K2 K+1 0.854 0.427 0.1703 0.33 0.0
K1 K+1 0.466 0.233 0.048 0.41 0.0
O16 O-2 0.486 0.514 0.299 1 0.0
Ca1 Ca+2 0.4063 0.3346 0.3312 1 0.0
